data_7045129
loop_
_publ_author_name
'Higuchi, Junichi'
'Kuriyama, Shogo'
'Eizawa, Aya'
'Arashiba, Kazuya'
'Nakajima, Kazunari'
'Nishibayashi, Yoshiaki'

_publ_section_title
;
 Preparation and reactivity of iron complexes bearing anionic
 carbazole-based PNP-type pincer ligands toward catalytic nitrogen
 fixation.
;
_journal_issue 4
_journal_name_full 'Dalton transactions (Cambridge, England : 2003)'
_journal_page_first 1117
_journal_page_last 1121
_journal_paper_doi 10.1039/c7dt04327a
_journal_volume 47
_journal_year 2018
_chemical_formula_moiety 'C76 H124 Fe2 N4 P4'
_chemical_formula_sum 'C76 H124 Fe2 N4 P4'
_chemical_formula_weight 1329.43
_chemical_properties_physical Air-sensitive,Moisture-sensitive,Oxygen-sensitive
_space_group_crystal_system monoclinic
_space_group_IT_number 14
_space_group_name_Hall '-P 2yab'
_space_group_name_H-M_alt 'P 1 21/a 1'
_symmetry_space_group_name_Hall '-P 2yab'
_symmetry_space_group_name_H-M 'P 1 21/a 1'
_atom_sites_solution_hydrogens geom
_atom_sites_solution_primary direct
_atom_sites_solution_secondary difmap
_audit_update_record
;
2017-11-29 deposited with the CCDC.
2017-12-05 downloaded from the CCDC.
;
_cell_angle_alpha 90.0000
_cell_angle_beta 102.791(7)
_cell_angle_gamma 90.0000
_cell_formula_units_Z 4
_cell_length_a 25.4160(5)
_cell_length_b 13.1322(3)
_cell_length_c 24.3186(6)
_cell_measurement_reflns_used 51761
_cell_measurement_temperature 173
_cell_measurement_theta_max 27.50
_cell_measurement_theta_min 1.55
_cell_volume 7915.3(4)
_computing_cell_refinement 'RAPID AUTO'
_computing_data_collection 'RAPID AUTO (Rigaku, ????)'
_computing_data_reduction 'RAPID AUTO'
_computing_molecular_graphics 'CrystalStructure 4.2.5'
_computing_publication_material 'CrystalStructure 4.2.5 (Rigaku, 2017)'
_computing_structure_refinement 'SHELXL Version 2016/6 (Sheldrick, 2008)'
_computing_structure_solution 'SHELXS97 (Sheldrick, 2008)'
_diffrn_ambient_temperature 173
_diffrn_detector_area_resol_mean 10.000
_diffrn_measured_fraction_theta_full 0.999
_diffrn_measured_fraction_theta_max 0.969
_diffrn_measurement_device_type 'Rigaku R-AXIS RAPID'
_diffrn_measurement_method \w
_diffrn_radiation_type 'Mo K\a'
_diffrn_radiation_wavelength 0.71075
_diffrn_reflns_av_R_equivalents 0.0937
_diffrn_reflns_Laue_measured_fraction_full 0.999
_diffrn_reflns_Laue_measured_fraction_max 0.969
_diffrn_reflns_limit_h_max 31
_diffrn_reflns_limit_h_min -31
_diffrn_reflns_limit_k_max 17
_diffrn_reflns_limit_k_min -17
_diffrn_reflns_limit_l_max 31
_diffrn_reflns_limit_l_min -31
_diffrn_reflns_number 74187
_diffrn_reflns_point_group_measured_fraction_full 0.999
_diffrn_reflns_point_group_measured_fraction_max 0.969
_diffrn_reflns_theta_full 25.242
_diffrn_reflns_theta_max 27.496
_diffrn_reflns_theta_min 2.260
_diffrn_standards_number 0
_exptl_absorpt_coefficient_mu 0.487
_exptl_absorpt_correction_T_max 0.990
_exptl_absorpt_correction_T_min 0.595
_exptl_absorpt_correction_type multi-scan
_exptl_absorpt_process_details 'ABSCOR (Rigaku, 1995)'
_exptl_crystal_colour brown
_exptl_crystal_density_diffrn 1.116
_exptl_crystal_density_method 'not measured'
_exptl_crystal_description platelet
_exptl_crystal_F_000 2880.00
_exptl_crystal_size_max 0.150
_exptl_crystal_size_mid 0.100
_exptl_crystal_size_min 0.020
_refine_diff_density_max 0.70
_refine_diff_density_min -0.58
_refine_ls_extinction_method none
_refine_ls_goodness_of_fit_ref 1.021
_refine_ls_hydrogen_treatment constr
_refine_ls_number_parameters 810
_refine_ls_number_reflns 17614
_refine_ls_number_restraints 0
_refine_ls_R_factor_all 0.1133
_refine_ls_R_factor_gt 0.0649
_refine_ls_shift/su_max 0.001
_refine_ls_structure_factor_coef Fsqd
_refine_ls_weighting_details 'w = 1/[\s^2^(Fo^2^)+(0.0755P)^2^+3.2458P] where P=(Fo^2^+2Fc^2^)/3'
_refine_ls_weighting_scheme calc
_refine_ls_wR_factor_gt 0.1423
_refine_ls_wR_factor_ref 0.1603
_reflns_Friedel_coverage 0.000
_reflns_number_gt 11188
_reflns_number_total 17614
_reflns_threshold_expression F^2^>2.0\s(F^2^)
_cod_data_source_file c7dt04327a2.cif
_cod_data_source_block 7a
_cod_depositor_comments 'Adding full bibliography for 7045127--7045130.cif.'
_cod_original_cell_volume 7915.4(4)
_cod_database_code 7045129

loop_
_space_group_symop_id
_space_group_symop_operation_xyz
1 +X,+Y,+Z
2 1/2-X,1/2+Y,-Z
3 -X,-Y,-Z
4 -1/2+X,-1/2-Y,+Z

loop_
_atom_site_label
_atom_site_type_symbol
_atom_site_fract_x
_atom_site_fract_y
_atom_site_fract_z
_atom_site_U_iso_or_equiv
_atom_site_adp_type
_atom_site_occupancy
_atom_site_site_symmetry_order
_atom_site_calc_flag
_atom_site_refinement_flags_posn
_atom_site_refinement_flags_adp
Fe1 Fe 0.41837(2) 0.57313(3) 0.13220(2) 0.03045(12) Uani 1 1 d . .
Fe2 Fe 0.42595(2) 0.57943(3) 0.32029(2) 0.03074(12) Uani 1 1 d . .
P1 P 0.37667(4) 0.71163(7) 0.07899(4) 0.0318(2) Uani 1 1 d . .
P2 P 0.42254(4) 0.39333(6) 0.11797(4) 0.0300(2) Uani 1 1 d . .
P3 P 0.52826(3) 0.57762(6) 0.34946(3) 0.02772(19) Uani 1 1 d . .
P4 P 0.34730(4) 0.64066(7) 0.35028(4) 0.0342(2) Uani 1 1 d . .
N1 N 0.49612(11) 0.59457(18) 0.12319(11) 0.0267(6) Uani 1 1 d . .
N2 N 0.42448(11) 0.44312(19) 0.35269(11) 0.0293(6) Uani 1 1 d . .
N3 N 0.40872(12) 0.58426(19) 0.20083(12) 0.0322(6) Uani 1 1 d . .
N4 N 0.41318(11) 0.58939(19) 0.24705(12) 0.0319(6) Uani 1 1 d . .
C1 C 0.51947(13) 0.6867(2) 0.11273(13) 0.0262(7) Uani 1 1 d . .
C2 C 0.49237(14) 0.7705(2) 0.08400(13) 0.0303(7) Uani 1 1 d . .
C3 C 0.52463(14) 0.8570(2) 0.08159(13) 0.0322(7) Uani 1 1 d . .
H3 H 0.507234 0.915931 0.063467 0.039 Uiso 1 1 calc R U
C4 C 0.58246(14) 0.8632(2) 0.10465(13) 0.0297(7) Uani 1 1 d . .
C5 C 0.60960(14) 0.7770(2) 0.12872(13) 0.0287(7) Uani 1 1 d . .
H5 H 0.647658 0.777058 0.142169 0.034 Uiso 1 1 calc R U
C6 C 0.57842(13) 0.6885(2) 0.13254(12) 0.0267(7) Uani 1 1 d . .
C7 C 0.59339(13) 0.5874(2) 0.15318(12) 0.0272(7) Uani 1 1 d . .
C8 C 0.64456(14) 0.5400(2) 0.17534(14) 0.0312(7) Uani 1 1 d . .
H8 H 0.677170 0.577210 0.178582 0.037 Uiso 1 1 calc R U
C9 C 0.64548(14) 0.4400(2) 0.19174(14) 0.0323(7) Uani 1 1 d . .
C10 C 0.59344(15) 0.3887(3) 0.18611(14) 0.0348(8) Uani 1 1 d . .
H10 H 0.594342 0.319366 0.197469 0.042 Uiso 1 1 calc R U
C11 C 0.54129(13) 0.4326(2) 0.16517(13) 0.0285(7) Uani 1 1 d . .
C12 C 0.54152(13) 0.5343(2) 0.14731(13) 0.0283(7) Uani 1 1 d . .
C13 C 0.61481(15) 0.9610(2) 0.09824(15) 0.0375(8) Uani 1 1 d . .
C14 C 0.6270(3) 0.9607(4) 0.0421(2) 0.097(2) Uani 1 1 d . .
H14A H 0.646943 0.898570 0.037372 0.117 Uiso 1 1 calc R U
H14B H 0.649056 1.020366 0.038137 0.117 Uiso 1 1 calc R U
H14C H 0.593323 0.962940 0.013310 0.117 Uiso 1 1 calc R U
C15 C 0.6696(3) 0.9670(4) 0.1374(3) 0.119(3) Uani 1 1 d . .
H15A H 0.688316 1.028333 0.128816 0.143 Uiso 1 1 calc R U
H15B H 0.690729 0.906675 0.132289 0.143 Uiso 1 1 calc R U
H15C H 0.665542 0.970038 0.176470 0.143 Uiso 1 1 calc R U
C16 C 0.5809(2) 1.0551(3) 0.1019(3) 0.0871(19) Uani 1 1 d . .
H16A H 0.549313 1.055333 0.070356 0.104 Uiso 1 1 calc R U
H16B H 0.602513 1.116296 0.100184 0.104 Uiso 1 1 calc R U
H16C H 0.568977 1.054245 0.137584 0.104 Uiso 1 1 calc R U
C17 C 0.70030(15) 0.3849(3) 0.21780(16) 0.0394(8) Uani 1 1 d . .
C18 C 0.7042(3) 0.2839(4) 0.1898(3) 0.111(2) Uani 1 1 d . .
H18A H 0.674716 0.239600 0.195304 0.134 Uiso 1 1 calc R U
H18B H 0.738862 0.251865 0.206602 0.134 Uiso 1 1 calc R U
H18C H 0.701506 0.294286 0.149417 0.134 Uiso 1 1 calc R U
C19 C 0.7001(3) 0.3599(7) 0.2748(2) 0.146(4) Uani 1 1 d . .
H19A H 0.726535 0.305926 0.287893 0.176 Uiso 1 1 calc R U
H19B H 0.664085 0.336141 0.277075 0.176 Uiso 1 1 calc R U
H19C H 0.709512 0.420338 0.298526 0.176 Uiso 1 1 calc R U
C20 C 0.7508(2) 0.4424(5) 0.2147(4) 0.168(5) Uani 1 1 d . .
H20A H 0.750308 0.458909 0.175239 0.202 Uiso 1 1 calc R U
H20B H 0.752649 0.505393 0.236565 0.202 Uiso 1 1 calc R U
H20C H 0.782465 0.400166 0.230115 0.202 Uiso 1 1 calc R U
C21 C 0.43314(14) 0.7653(3) 0.04947(14) 0.0373(8) Uani 1 1 d . .
H21A H 0.433755 0.726076 0.014863 0.045 Uiso 1 1 calc R U
H21B H 0.422601 0.835754 0.037247 0.045 Uiso 1 1 calc R U
C22 C 0.48894(14) 0.3721(2) 0.16787(14) 0.0333(8) Uani 1 1 d . .
H22A H 0.482782 0.382543 0.206276 0.040 Uiso 1 1 calc R U
H22B H 0.497676 0.299124 0.165049 0.040 Uiso 1 1 calc R U
C23 C 0.35435(18) 0.8203(3) 0.11775(16) 0.0465(10) Uani 1 1 d . .
C24 C 0.3062(2) 0.7872(4) 0.1424(3) 0.0905(19) Uani 1 1 d . .
H24A H 0.274012 0.780327 0.111799 0.109 Uiso 1 1 calc R U
H24B H 0.299632 0.838576 0.169295 0.109 Uiso 1 1 calc R U
H24C H 0.314287 0.721669 0.161643 0.109 Uiso 1 1 calc R U
C25 C 0.3367(3) 0.9182(3) 0.0853(2) 0.109(3) Uani 1 1 d . .
H25A H 0.365569 0.942085 0.067652 0.131 Uiso 1 1 calc R U
H25B H 0.329094 0.970395 0.111317 0.131 Uiso 1 1 calc R U
H25C H 0.304075 0.905263 0.056099 0.131 Uiso 1 1 calc R U
C26 C 0.4048(2) 0.8441(4) 0.1632(2) 0.0776(16) Uani 1 1 d . .
H26A H 0.396376 0.896974 0.188407 0.093 Uiso 1 1 calc R U
H26B H 0.433471 0.868293 0.145403 0.093 Uiso 1 1 calc R U
H26C H 0.416818 0.782363 0.185015 0.093 Uiso 1 1 calc R U
C27 C 0.32120(16) 0.6822(3) 0.01579(16) 0.0454(9) Uani 1 1 d . .
C28 C 0.2691(2) 0.6412(6) 0.0321(3) 0.121(3) Uani 1 1 d . .
H28A H 0.242844 0.621348 -0.002049 0.145 Uiso 1 1 calc R U
H28B H 0.253653 0.694659 0.051852 0.145 Uiso 1 1 calc R U
H28C H 0.278212 0.581961 0.056916 0.145 Uiso 1 1 calc R U
C29 C 0.3444(2) 0.5990(4) -0.0136(2) 0.0817(17) Uani 1 1 d . .
H29A H 0.375161 0.625431 -0.027410 0.098 Uiso 1 1 calc R U
H29B H 0.316817 0.573912 -0.045449 0.098 Uiso 1 1 calc R U
H29C H 0.356520 0.543027 0.012880 0.098 Uiso 1 1 calc R U
C30 C 0.3049(3) 0.7695(4) -0.0232(2) 0.101(2) Uani 1 1 d . .
H30A H 0.281181 0.745211 -0.058141 0.122 Uiso 1 1 calc R U
H30B H 0.337139 0.800788 -0.031880 0.122 Uiso 1 1 calc R U
H30C H 0.285743 0.819918 -0.005303 0.122 Uiso 1 1 calc R U
C31 C 0.36898(16) 0.3167(3) 0.14482(15) 0.0388(9) Uani 1 1 d . .
C32 C 0.37984(16) 0.3285(3) 0.20628(15) 0.0414(9) Uani 1 1 d . .
H32A H 0.413250 0.292615 0.223458 0.050 Uiso 1 1 calc R U
H32B H 0.349827 0.299753 0.220503 0.050 Uiso 1 1 calc R U
H32C H 0.383687 0.400947 0.215947 0.050 Uiso 1 1 calc R U
C33 C 0.3678(2) 0.2020(3) 0.13300(19) 0.0681(15) Uani 1 1 d . .
H33A H 0.340539 0.169609 0.149987 0.082 Uiso 1 1 calc R U
H33B H 0.403332 0.172677 0.149282 0.082 Uiso 1 1 calc R U
H33C H 0.358954 0.190421 0.092184 0.082 Uiso 1 1 calc R U
C34 C 0.31175(17) 0.3655(4) 0.11994(18) 0.0572(12) Uani 1 1 d . .
H34A H 0.311787 0.436774 0.131872 0.069 Uiso 1 1 calc R U
H34B H 0.284049 0.327838 0.133866 0.069 Uiso 1 1 calc R U
H34C H 0.303966 0.362099 0.078673 0.069 Uiso 1 1 calc R U
C35 C 0.43529(16) 0.3352(3) 0.05395(15) 0.0394(9) Uani 1 1 d . .
C36 C 0.37974(18) 0.3199(3) 0.01232(15) 0.0501(11) Uani 1 1 d . .
H36A H 0.385523 0.299514 -0.024662 0.060 Uiso 1 1 calc R U
H36B H 0.359384 0.383831 0.008631 0.060 Uiso 1 1 calc R U
H36C H 0.359374 0.266700 0.026788 0.060 Uiso 1 1 calc R U
C37 C 0.4685(2) 0.2350(3) 0.06304(18) 0.0581(12) Uani 1 1 d . .
H37A H 0.473868 0.210193 0.026682 0.070 Uiso 1 1 calc R U
H37B H 0.448880 0.183576 0.079852 0.070 Uiso 1 1 calc R U
H37C H 0.503575 0.247875 0.088326 0.070 Uiso 1 1 calc R U
C38 C 0.47116(16) 0.4109(3) 0.03063(15) 0.0426(9) Uani 1 1 d . .
H38A H 0.506256 0.416466 0.057079 0.051 Uiso 1 1 calc R U
H38B H 0.453705 0.477872 0.025881 0.051 Uiso 1 1 calc R U
H38C H 0.476362 0.386652 -0.005901 0.051 Uiso 1 1 calc R U
C39 C 0.45403(14) 0.3622(2) 0.33718(13) 0.0315(7) Uani 1 1 d . .
C40 C 0.50392(14) 0.3651(2) 0.31832(14) 0.0320(8) Uani 1 1 d . .
C41 C 0.52474(15) 0.2715(2) 0.30501(16) 0.0391(8) Uani 1 1 d . .
H41 H 0.557516 0.271482 0.292340 0.047 Uiso 1 1 calc R U
C42 C 0.49922(16) 0.1775(2) 0.30958(16) 0.0411(9) Uani 1 1 d . .
C43 C 0.45164(16) 0.1765(3) 0.33093(15) 0.0404(9) Uani 1 1 d . .
H43 H 0.434776 0.113481 0.335549 0.048 Uiso 1 1 calc R U
C44 C 0.42929(15) 0.2673(2) 0.34526(14) 0.0345(8) Uani 1 1 d . .
C45 C 0.38314(15) 0.2916(2) 0.37016(14) 0.0348(8) Uani 1 1 d . .
C46 C 0.34485(15) 0.2317(3) 0.39009(15) 0.0402(9) Uani 1 1 d . .
H46 H 0.345251 0.159731 0.386313 0.048 Uiso 1 1 calc R U
C47 C 0.30665(16) 0.2776(3) 0.41518(15) 0.0415(9) Uani 1 1 d . .
C48 C 0.30761(16) 0.3846(3) 0.42009(14) 0.0411(9) Uani 1 1 d . .
H48 H 0.281894 0.416274 0.437518 0.049 Uiso 1 1 calc R U
C49 C 0.34486(14) 0.4473(3) 0.40043(13) 0.0338(8) Uani 1 1 d . .
C50 C 0.38295(14) 0.3989(3) 0.37469(13) 0.0320(7) Uani 1 1 d . .
C51 C 0.5244(2) 0.0801(3) 0.2915(2) 0.0624(13) Uani 1 1 d . .
C52 C 0.5240(4) 0.0872(4) 0.2311(3) 0.132(3) Uani 1 1 d . .
H52A H 0.547273 0.143523 0.224786 0.159 Uiso 1 1 calc R U
H52B H 0.487093 0.099420 0.209723 0.159 Uiso 1 1 calc R U
H52C H 0.537440 0.023315 0.218463 0.159 Uiso 1 1 calc R U
C53 C 0.4906(2) -0.0131(3) 0.2978(2) 0.0623(12) Uani 1 1 d . .
H53A H 0.506967 -0.073782 0.285070 0.075 Uiso 1 1 calc R U
H53B H 0.453965 -0.004293 0.274902 0.075 Uiso 1 1 calc R U
H53C H 0.489082 -0.021367 0.337475 0.075 Uiso 1 1 calc R U
C54 C 0.5839(2) 0.0666(4) 0.3232(4) 0.129(3) Uani 1 1 d . .
H54A H 0.605474 0.123080 0.313750 0.155 Uiso 1 1 calc R U
H54B H 0.597766 0.002088 0.312008 0.155 Uiso 1 1 calc R U
H54C H 0.585977 0.066198 0.363939 0.155 Uiso 1 1 calc R U
C55 C 0.26583(18) 0.2155(3) 0.44138(17) 0.0514(11) Uani 1 1 d . .
C56 C 0.2055(2) 0.2500(4) 0.4196(3) 0.0814(16) Uani 1 1 d . .
H56A H 0.201834 0.321702 0.429348 0.098 Uiso 1 1 calc R U
H56B H 0.182002 0.208086 0.437318 0.098 Uiso 1 1 calc R U
H56C H 0.195146 0.241842 0.378563 0.098 Uiso 1 1 calc R U
C57 C 0.2689(2) 0.1007(3) 0.43025(19) 0.0590(12) Uani 1 1 d . .
H57A H 0.242371 0.064778 0.446855 0.071 Uiso 1 1 calc R U
H57B H 0.305174 0.075727 0.447296 0.071 Uiso 1 1 calc R U
H57C H 0.261085 0.088363 0.389504 0.071 Uiso 1 1 calc R U
C58 C 0.2816(3) 0.2298(4) 0.50214(19) 0.092(2) Uani 1 1 d . .
H58A H 0.278154 0.301842 0.511160 0.110 Uiso 1 1 calc R U
H58B H 0.319189 0.208206 0.515678 0.110 Uiso 1 1 calc R U
H58C H 0.258209 0.188860 0.520509 0.110 Uiso 1 1 calc R U
C59 C 0.53749(14) 0.4601(2) 0.31224(14) 0.0312(7) Uani 1 1 d . .
H59A H 0.530775 0.476595 0.271561 0.037 Uiso 1 1 calc R U
H59B H 0.575980 0.440780 0.324216 0.037 Uiso 1 1 calc R U
C60 C 0.34684(16) 0.5606(3) 0.41043(14) 0.0394(8) Uani 1 1 d . .
H60A H 0.379583 0.575966 0.439792 0.047 Uiso 1 1 calc R U
H60B H 0.315280 0.579702 0.425848 0.047 Uiso 1 1 calc R U
C61 C 0.57055(14) 0.6712(2) 0.31783(14) 0.0317(7) Uani 1 1 d . .
C62 C 0.62465(15) 0.6298(3) 0.30477(16) 0.0398(9) Uani 1 1 d . .
H62A H 0.642163 0.684123 0.287703 0.048 Uiso 1 1 calc R U
H62B H 0.616706 0.572290 0.278594 0.048 Uiso 1 1 calc R U
H62C H 0.648757 0.607379 0.339903 0.048 Uiso 1 1 calc R U
C63 C 0.58407(16) 0.7660(3) 0.35400(15) 0.0414(9) Uani 1 1 d . .
H63A H 0.596918 0.819532 0.332132 0.050 Uiso 1 1 calc R U
H63B H 0.612296 0.749939 0.387387 0.050 Uiso 1 1 calc R U
H63C H 0.551718 0.789728 0.365824 0.050 Uiso 1 1 calc R U
C64 C 0.53213(14) 0.7052(2) 0.26416(14) 0.0348(8) Uani 1 1 d . .
H64A H 0.499675 0.734468 0.273380 0.042 Uiso 1 1 calc R U
H64B H 0.522064 0.646521 0.239135 0.042 Uiso 1 1 calc R U
H64C H 0.549777 0.756586 0.245218 0.042 Uiso 1 1 calc R U
C65 C 0.56579(15) 0.5511(3) 0.42189(14) 0.0365(8) Uani 1 1 d . .
C66 C 0.62949(16) 0.5392(3) 0.42978(16) 0.0470(10) Uani 1 1 d . .
H66A H 0.645526 0.521033 0.469001 0.056 Uiso 1 1 calc R U
H66B H 0.644855 0.603696 0.420499 0.056 Uiso 1 1 calc R U
H66C H 0.637216 0.485511 0.404702 0.056 Uiso 1 1 calc R U
C67 C 0.54314(18) 0.4504(3) 0.44011(16) 0.0532(11) Uani 1 1 d . .
H67A H 0.503767 0.455063 0.433710 0.064 Uiso 1 1 calc R U
H67B H 0.558404 0.438350 0.480238 0.064 Uiso 1 1 calc R U
H67C H 0.552882 0.393989 0.417927 0.064 Uiso 1 1 calc R U
C68 C 0.55211(18) 0.6360(3) 0.45780(15) 0.0520(11) Uani 1 1 d . .
H68A H 0.570802 0.624960 0.497135 0.062 Uiso 1 1 calc R U
H68B H 0.513064 0.637146 0.455062 0.062 Uiso 1 1 calc R U
H68C H 0.563556 0.701080 0.444602 0.062 Uiso 1 1 calc R U
C69 C 0.27639(16) 0.6159(3) 0.30470(16) 0.0445(9) Uani 1 1 d . .
C70 C 0.2613(2) 0.7001(4) 0.26290(19) 0.0680(13) Uani 1 1 d . .
H70A H 0.227580 0.682891 0.236299 0.082 Uiso 1 1 calc R U
H70B H 0.290047 0.709438 0.242283 0.082 Uiso 1 1 calc R U
H70C H 0.256539 0.763283 0.282684 0.082 Uiso 1 1 calc R U
C71 C 0.22846(17) 0.6046(4) 0.3348(2) 0.0587(11) Uani 1 1 d . .
H71A H 0.194648 0.597496 0.306397 0.070 Uiso 1 1 calc R U
H71B H 0.226559 0.665085 0.357834 0.070 Uiso 1 1 calc R U
H71C H 0.234069 0.544055 0.358918 0.070 Uiso 1 1 calc R U
C72 C 0.28123(17) 0.5153(3) 0.27488(17) 0.0508(10) Uani 1 1 d . .
H72A H 0.310106 0.520348 0.254175 0.061 Uiso 1 1 calc R U
H72B H 0.247025 0.500198 0.248457 0.061 Uiso 1 1 calc R U
H72C H 0.289660 0.460559 0.302866 0.061 Uiso 1 1 calc R U
C73 C 0.35214(18) 0.7749(3) 0.37709(17) 0.0470(10) Uani 1 1 d . .
C74 C 0.3659(2) 0.8458(3) 0.3339(2) 0.0654(13) Uani 1 1 d . .
H74A H 0.397176 0.819151 0.321030 0.078 Uiso 1 1 calc R U
H74B H 0.374598 0.913238 0.350729 0.078 Uiso 1 1 calc R U
H74C H 0.335073 0.851237 0.301748 0.078 Uiso 1 1 calc R U
C75 C 0.4019(2) 0.7784(3) 0.4254(2) 0.0744(15) Uani 1 1 d . .
H75A H 0.410544 0.849361 0.436201 0.089 Uiso 1 1 calc R U
H75B H 0.432448 0.747081 0.413312 0.089 Uiso 1 1 calc R U
H75C H 0.394636 0.740931 0.457803 0.089 Uiso 1 1 calc R U
C76 C 0.2999(2) 0.8148(3) 0.3943(2) 0.0718(15) Uani 1 1 d . .
H76A H 0.269893 0.815699 0.361103 0.086 Uiso 1 1 calc R U
H76B H 0.306149 0.883853 0.409625 0.086 Uiso 1 1 calc R U
H76C H 0.290869 0.769676 0.423016 0.086 Uiso 1 1 calc R U

loop_
_atom_site_aniso_label
_atom_site_aniso_U_11
_atom_site_aniso_U_22
_atom_site_aniso_U_33
_atom_site_aniso_U_23
_atom_site_aniso_U_13
_atom_site_aniso_U_12
Fe1 0.0312(3) 0.0338(2) 0.0277(2) 0.0022(2) 0.0095(2) -0.0018(2)
Fe2 0.0305(3) 0.0347(2) 0.0279(2) 0.0038(2) 0.0081(2) 0.0030(2)
P1 0.0265(5) 0.0390(5) 0.0298(4) 0.0064(4) 0.0058(4) 0.0001(4)
P2 0.0328(5) 0.0321(4) 0.0270(4) -0.0026(3) 0.0105(4) -0.0083(4)
P3 0.0283(5) 0.0300(4) 0.0246(4) 0.0016(3) 0.0053(3) 0.0000(3)
P4 0.0333(5) 0.0397(5) 0.0311(5) 0.0008(4) 0.0102(4) 0.0041(4)
N1 0.0247(15) 0.0288(13) 0.0263(13) 0.0019(11) 0.0048(11) -0.0017(11)
N2 0.0302(16) 0.0331(14) 0.0249(14) 0.0025(11) 0.0065(12) 0.0009(11)
N3 0.0326(17) 0.0334(15) 0.0311(16) 0.0026(12) 0.0078(13) -0.0008(12)
N4 0.0298(16) 0.0333(15) 0.0328(16) 0.0040(12) 0.0074(13) 0.0000(12)
C1 0.0287(19) 0.0290(16) 0.0220(15) -0.0029(12) 0.0080(13) -0.0044(13)
C2 0.0288(19) 0.0386(18) 0.0238(16) 0.0026(14) 0.0064(14) -0.0008(14)
C3 0.036(2) 0.0323(17) 0.0273(17) 0.0072(14) 0.0050(15) 0.0011(14)
C4 0.033(2) 0.0290(16) 0.0274(17) -0.0002(13) 0.0070(14) -0.0063(14)
C5 0.0279(19) 0.0344(17) 0.0234(16) -0.0036(13) 0.0050(14) -0.0050(14)
C6 0.0295(19) 0.0296(16) 0.0214(15) 0.0001(12) 0.0066(14) -0.0040(13)
C7 0.0292(18) 0.0321(16) 0.0219(15) 0.0020(13) 0.0091(13) 0.0002(13)
C8 0.0282(19) 0.0348(17) 0.0321(18) 0.0018(14) 0.0095(15) -0.0021(14)
C9 0.030(2) 0.0350(17) 0.0327(18) 0.0033(14) 0.0097(15) 0.0036(14)
C10 0.043(2) 0.0312(17) 0.0336(18) 0.0042(14) 0.0153(16) 0.0022(15)
C11 0.0306(19) 0.0295(16) 0.0266(16) -0.0012(13) 0.0093(14) -0.0046(13)
C12 0.0285(19) 0.0340(17) 0.0224(16) -0.0001(13) 0.0056(14) -0.0012(14)
C13 0.042(2) 0.0309(17) 0.039(2) 0.0034(15) 0.0067(17) -0.0046(15)
C14 0.162(6) 0.062(3) 0.092(4) -0.012(3) 0.081(4) -0.051(4)
C15 0.107(5) 0.069(3) 0.143(6) 0.052(4) -0.056(4) -0.057(3)
C16 0.083(4) 0.037(2) 0.155(6) -0.015(3) 0.058(4) -0.013(2)
C17 0.033(2) 0.0426(19) 0.043(2) 0.0060(16) 0.0098(17) 0.0098(16)
C18 0.086(5) 0.103(4) 0.132(6) -0.034(4) -0.007(4) 0.057(4)
C19 0.113(6) 0.267(10) 0.055(4) 0.029(5) 0.009(4) 0.123(6)
C20 0.036(3) 0.121(5) 0.333(13) 0.126(7) 0.012(5) 0.021(3)
C21 0.032(2) 0.048(2) 0.0302(18) 0.0115(15) 0.0028(15) -0.0019(16)
C22 0.037(2) 0.0310(17) 0.0323(18) 0.0020(14) 0.0078(16) -0.0074(14)
C23 0.067(3) 0.040(2) 0.035(2) 0.0102(16) 0.018(2) 0.0140(19)
C24 0.100(5) 0.089(4) 0.105(5) -0.004(3) 0.071(4) 0.019(3)
C25 0.232(8) 0.043(3) 0.053(3) 0.015(2) 0.031(4) 0.045(4)
C26 0.111(5) 0.074(3) 0.048(3) -0.028(2) 0.018(3) 0.005(3)
C27 0.033(2) 0.058(2) 0.038(2) 0.0086(18) -0.0067(17) -0.0027(17)
C28 0.062(4) 0.214(8) 0.082(4) -0.020(5) 0.008(3) -0.069(5)
C29 0.082(4) 0.076(3) 0.067(3) -0.030(3) -0.028(3) 0.007(3)
C30 0.131(6) 0.069(3) 0.068(3) 0.009(3) -0.055(3) 0.008(3)
C31 0.045(2) 0.0416(19) 0.0324(19) -0.0067(15) 0.0139(17) -0.0175(16)
C32 0.045(2) 0.047(2) 0.0355(19) -0.0005(16) 0.0154(17) -0.0162(17)
C33 0.110(4) 0.051(2) 0.055(3) -0.013(2) 0.043(3) -0.043(3)
C34 0.039(3) 0.087(3) 0.045(2) 0.007(2) 0.008(2) -0.024(2)
C35 0.053(3) 0.0370(19) 0.0324(19) -0.0030(15) 0.0193(18) -0.0024(16)
C36 0.074(3) 0.049(2) 0.0275(19) -0.0105(16) 0.013(2) -0.018(2)
C37 0.088(4) 0.044(2) 0.050(2) -0.0096(19) 0.031(2) 0.001(2)
C38 0.052(3) 0.045(2) 0.036(2) -0.0040(16) 0.0211(18) -0.0067(17)
C39 0.036(2) 0.0323(17) 0.0249(16) 0.0042(13) 0.0037(15) -0.0002(14)
C40 0.037(2) 0.0281(16) 0.0302(17) 0.0027(13) 0.0065(15) 0.0002(14)
C41 0.037(2) 0.0354(18) 0.049(2) 0.0054(16) 0.0186(18) 0.0034(15)
C42 0.046(2) 0.0264(17) 0.053(2) 0.0081(16) 0.0146(19) 0.0056(15)
C43 0.051(2) 0.0280(17) 0.044(2) 0.0061(15) 0.0133(18) -0.0008(16)
C44 0.039(2) 0.0333(17) 0.0316(18) 0.0077(14) 0.0091(16) -0.0032(15)
C45 0.040(2) 0.0352(18) 0.0282(17) 0.0060(14) 0.0041(15) -0.0042(15)
C46 0.043(2) 0.045(2) 0.0324(19) 0.0036(16) 0.0078(17) -0.0081(17)
C47 0.042(2) 0.052(2) 0.0292(18) -0.0008(16) 0.0054(16) -0.0147(18)
C48 0.042(2) 0.058(2) 0.0265(18) -0.0026(16) 0.0127(16) -0.0018(18)
C49 0.033(2) 0.0435(19) 0.0237(16) 0.0033(14) 0.0040(14) 0.0014(15)
C50 0.0277(19) 0.0415(18) 0.0251(16) 0.0040(14) 0.0026(14) -0.0023(14)
C51 0.077(3) 0.0269(19) 0.096(4) 0.007(2) 0.047(3) 0.0108(19)
C52 0.265(10) 0.047(3) 0.126(6) -0.001(3) 0.132(7) 0.024(4)
C53 0.069(3) 0.036(2) 0.083(3) -0.004(2) 0.019(3) 0.003(2)
C54 0.056(4) 0.048(3) 0.279(10) -0.021(4) 0.023(5) 0.016(3)
C55 0.054(3) 0.060(2) 0.047(2) -0.0097(19) 0.026(2) -0.023(2)
C56 0.056(3) 0.078(3) 0.121(5) -0.004(3) 0.043(3) -0.013(3)
C57 0.068(3) 0.055(2) 0.059(3) 0.002(2) 0.026(2) -0.024(2)
C58 0.142(6) 0.101(4) 0.046(3) -0.015(3) 0.051(3) -0.066(4)
C59 0.032(2) 0.0293(16) 0.0332(18) -0.0015(14) 0.0098(15) 0.0000(14)
C60 0.044(2) 0.048(2) 0.0265(17) 0.0013(15) 0.0079(16) 0.0063(17)
C61 0.034(2) 0.0293(16) 0.0315(18) -0.0005(13) 0.0075(15) -0.0043(14)
C62 0.036(2) 0.042(2) 0.043(2) -0.0005(16) 0.0140(17) -0.0039(16)
C63 0.050(3) 0.0362(19) 0.038(2) -0.0046(16) 0.0090(18) -0.0048(16)
C64 0.041(2) 0.0337(17) 0.0311(18) 0.0053(14) 0.0112(16) -0.0027(15)
C65 0.035(2) 0.047(2) 0.0243(17) 0.0036(15) -0.0007(15) 0.0018(16)
C66 0.038(2) 0.059(2) 0.037(2) 0.0015(18) -0.0064(17) 0.0061(18)
C67 0.056(3) 0.066(3) 0.031(2) 0.0161(18) -0.0048(19) -0.008(2)
C68 0.059(3) 0.071(3) 0.0258(19) 0.0001(18) 0.0089(19) 0.008(2)
C69 0.035(2) 0.055(2) 0.041(2) 0.0040(18) 0.0034(17) 0.0055(17)
C70 0.068(3) 0.075(3) 0.052(3) 0.021(2) -0.004(2) 0.008(3)
C71 0.036(2) 0.075(3) 0.067(3) 0.001(2) 0.015(2) 0.002(2)
C72 0.040(2) 0.064(3) 0.042(2) 0.0002(19) -0.0034(18) 0.0024(19)
C73 0.059(3) 0.0343(19) 0.053(2) -0.0036(17) 0.024(2) 0.0046(18)
C74 0.077(4) 0.045(2) 0.081(3) 0.001(2) 0.031(3) 0.002(2)
C75 0.100(4) 0.049(3) 0.068(3) -0.020(2) 0.004(3) -0.004(3)
C76 0.091(4) 0.049(2) 0.093(4) -0.013(2) 0.057(3) 0.009(2)

loop_
_atom_type_symbol
_atom_type_description
_atom_type_scat_dispersion_real
_atom_type_scat_dispersion_imag
_atom_type_scat_source
C C 0.0033 0.0016
;
International Tables for Crystallography
(Vol. C, Tables 4.2.6.8 and 6.1.1.4)
;
H H 0.0000 0.0000
;
International Tables for Crystallography
(Vol. C, Table 6.1.1.4)
;
Fe Fe 0.3463 0.8444
;
International Tables for Crystallography
(Vol. C, Tables 4.2.6.8 and 6.1.1.4)
;
N N 0.0061 0.0033
;
International Tables for Crystallography
(Vol. C, Tables 4.2.6.8 and 6.1.1.4)
;
P P 0.1023 0.0942
;
International Tables for Crystallography
(Vol. C, Tables 4.2.6.8 and 6.1.1.4)
;

loop_
_geom_angle_atom_site_label_1
_geom_angle_atom_site_label_2
_geom_angle_atom_site_label_3
_geom_angle
N3 Fe1 N1 115.61(12)
N3 Fe1 P1 108.70(9)
N1 Fe1 P1 99.36(7)
N3 Fe1 P2 103.95(9)
N1 Fe1 P2 92.60(7)
P1 Fe1 P2 135.63(4)
N4 Fe2 N2 117.62(12)
N4 Fe2 P4 107.74(10)
N2 Fe2 P4 95.29(8)
N4 Fe2 P3 103.50(10)
N2 Fe2 P3 89.34(8)
P4 Fe2 P3 141.67(4)
C23 P1 C21 104.44(18)
C23 P1 C27 108.25(19)
C21 P1 C27 105.23(17)
C23 P1 Fe1 117.72(12)
C21 P1 Fe1 102.23(11)
C27 P1 Fe1 117.17(13)
C35 P2 C22 100.73(17)
C35 P2 C31 110.10(16)
C22 P2 C31 107.91(16)
C35 P2 Fe1 123.91(11)
C22 P2 Fe1 96.64(10)
C31 P2 Fe1 114.26(12)
C59 P3 C65 102.56(16)
C59 P3 C61 101.47(14)
C65 P3 C61 106.84(16)
C59 P3 Fe2 96.04(12)
C65 P3 Fe2 123.40(12)
C61 P3 Fe2 121.06(11)
C60 P4 C73 106.14(17)
C60 P4 C69 101.27(18)
C73 P4 C69 109.89(18)
C60 P4 Fe2 101.86(12)
C73 P4 Fe2 115.08(13)
C69 P4 Fe2 120.21(12)
C1 N1 C12 102.7(2)
C1 N1 Fe1 126.6(2)
C12 N1 Fe1 126.45(19)
C39 N2 C50 106.3(3)
C39 N2 Fe2 121.7(2)
C50 N2 Fe2 127.7(2)
N4 N3 Fe1 166.3(3)
N3 N4 Fe2 170.9(3)
N1 C1 C2 126.2(3)
N1 C1 C6 113.4(3)
C2 C1 C6 120.3(3)
C1 C2 C3 115.3(3)
C1 C2 C21 123.1(3)
C3 C2 C21 121.0(3)
C2 C3 C4 125.2(3)
C2 C3 H3 117.4
C4 C3 H3 117.4
C5 C4 C3 118.9(3)
C5 C4 C13 119.6(3)
C3 C4 C13 121.3(3)
C4 C5 C6 117.6(3)
C4 C5 H5 121.2
C6 C5 H5 121.2
C5 C6 C7 131.9(3)
C5 C6 C1 122.3(3)
C7 C6 C1 105.8(3)
C6 C7 C8 132.7(3)
C6 C7 C12 104.0(3)
C8 C7 C12 123.3(3)
C9 C8 C7 118.7(3)
C9 C8 H8 120.7
C7 C8 H8 120.7
C8 C9 C10 117.2(3)
C8 C9 C17 120.9(3)
C10 C9 C17 121.8(3)
C11 C10 C9 126.4(3)
C11 C10 H10 116.8
C9 C10 H10 116.8
C12 C11 C10 115.2(3)
C12 C11 C22 123.9(3)
C10 C11 C22 120.6(3)
C11 C12 N1 127.0(3)
C11 C12 C7 119.1(3)
N1 C12 C7 113.9(3)
C14 C13 C15 103.4(5)
C14 C13 C16 107.3(4)
C15 C13 C16 112.2(4)
C14 C13 C4 108.5(3)
C15 C13 C4 114.6(3)
C16 C13 C4 110.3(3)
C13 C14 H14A 109.5
C13 C14 H14B 109.5
H14A C14 H14B 109.5
C13 C14 H14C 109.5
H14A C14 H14C 109.5
H14B C14 H14C 109.5
C13 C15 H15A 109.5
C13 C15 H15B 109.5
H15A C15 H15B 109.5
C13 C15 H15C 109.5
H15A C15 H15C 109.5
H15B C15 H15C 109.5
C13 C16 H16A 109.5
C13 C16 H16B 109.5
H16A C16 H16B 109.5
C13 C16 H16C 109.5
H16A C16 H16C 109.5
H16B C16 H16C 109.5
C19 C17 C18 104.5(5)
C19 C17 C20 110.6(6)
C18 C17 C20 106.1(5)
C19 C17 C9 107.7(3)
C18 C17 C9 111.4(4)
C20 C17 C9 116.0(3)
C17 C18 H18A 109.5
C17 C18 H18B 109.5
H18A C18 H18B 109.5
C17 C18 H18C 109.5
H18A C18 H18C 109.5
H18B C18 H18C 109.5
C17 C19 H19A 109.5
C17 C19 H19B 109.5
H19A C19 H19B 109.5
C17 C19 H19C 109.5
H19A C19 H19C 109.5
H19B C19 H19C 109.5
C17 C20 H20A 109.5
C17 C20 H20B 109.5
H20A C20 H20B 109.5
C17 C20 H20C 109.5
H20A C20 H20C 109.5
H20B C20 H20C 109.5
C2 C21 P1 122.7(2)
C2 C21 H21A 106.7
P1 C21 H21A 106.7
C2 C21 H21B 106.7
P1 C21 H21B 106.7
H21A C21 H21B 106.6
C11 C22 P2 123.5(2)
C11 C22 H22A 106.5
P2 C22 H22A 106.5
C11 C22 H22B 106.5
P2 C22 H22B 106.5
H22A C22 H22B 106.5
C25 C23 C26 107.8(4)
C25 C23 C24 105.7(4)
C26 C23 C24 112.8(4)
C25 C23 P1 118.1(3)
C26 C23 P1 102.8(3)
C24 C23 P1 109.7(3)
C23 C24 H24A 109.5
C23 C24 H24B 109.5
H24A C24 H24B 109.5
C23 C24 H24C 109.5
H24A C24 H24C 109.5
H24B C24 H24C 109.5
C23 C25 H25A 109.5
C23 C25 H25B 109.5
H25A C25 H25B 109.5
C23 C25 H25C 109.5
H25A C25 H25C 109.5
H25B C25 H25C 109.5
C23 C26 H26A 109.5
C23 C26 H26B 109.5
H26A C26 H26B 109.5
C23 C26 H26C 109.5
H26A C26 H26C 109.5
H26B C26 H26C 109.5
C30 C27 C29 110.0(4)
C30 C27 C28 107.3(5)
C29 C27 C28 108.5(4)
C30 C27 P1 114.5(3)
C29 C27 P1 103.7(3)
C28 C27 P1 112.8(3)
C27 C28 H28A 109.5
C27 C28 H28B 109.5
H28A C28 H28B 109.5
C27 C28 H28C 109.5
H28A C28 H28C 109.5
H28B C28 H28C 109.5
C27 C29 H29A 109.5
C27 C29 H29B 109.5
H29A C29 H29B 109.5
C27 C29 H29C 109.5
H29A C29 H29C 109.5
H29B C29 H29C 109.5
C27 C30 H30A 109.5
C27 C30 H30B 109.5
H30A C30 H30B 109.5
C27 C30 H30C 109.5
H30A C30 H30C 109.5
H30B C30 H30C 109.5
C32 C31 C33 106.7(3)
C32 C31 C34 107.3(3)
C33 C31 C34 110.4(3)
C32 C31 P2 107.7(2)
C33 C31 P2 115.9(3)
C34 C31 P2 108.6(2)
C31 C32 H32A 109.5
C31 C32 H32B 109.5
H32A C32 H32B 109.5
C31 C32 H32C 109.5
H32A C32 H32C 109.5
H32B C32 H32C 109.5
C31 C33 H33A 109.5
C31 C33 H33B 109.5
H33A C33 H33B 109.5
C31 C33 H33C 109.5
H33A C33 H33C 109.5
H33B C33 H33C 109.5
C31 C34 H34A 109.5
C31 C34 H34B 109.5
H34A C34 H34B 109.5
C31 C34 H34C 109.5
H34A C34 H34C 109.5
H34B C34 H34C 109.5
C38 C35 C37 104.6(3)
C38 C35 C36 111.7(3)
C37 C35 C36 111.7(3)
C38 C35 P2 106.0(2)
C37 C35 P2 115.2(3)
C36 C35 P2 107.6(3)
C35 C36 H36A 109.5
C35 C36 H36B 109.5
H36A C36 H36B 109.5
C35 C36 H36C 109.5
H36A C36 H36C 109.5
H36B C36 H36C 109.5
C35 C37 H37A 109.5
C35 C37 H37B 109.5
H37A C37 H37B 109.5
C35 C37 H37C 109.5
H37A C37 H37C 109.5
H37B C37 H37C 109.5
C35 C38 H38A 109.5
C35 C38 H38B 109.5
H38A C38 H38B 109.5
C35 C38 H38C 109.5
H38A C38 H38C 109.5
H38B C38 H38C 109.5
N2 C39 C44 110.3(3)
N2 C39 C40 128.8(3)
C44 C39 C40 120.8(3)
C41 C40 C39 116.9(3)
C41 C40 C59 116.3(3)
C39 C40 C59 126.8(3)
C40 C41 C42 123.0(3)
C40 C41 H41 118.5
C42 C41 H41 118.5
C41 C42 C43 118.8(3)
C41 C42 C51 118.6(3)
C43 C42 C51 122.7(3)
C44 C43 C42 120.7(3)
C44 C43 H43 119.7
C42 C43 H43 119.7
C43 C44 C39 119.6(3)
C43 C44 C45 134.0(3)
C39 C44 C45 106.4(3)
C50 C45 C46 120.8(3)
C50 C45 C44 105.4(3)
C46 C45 C44 133.7(3)
C47 C46 C45 120.5(3)
C47 C46 H46 119.7
C45 C46 H46 119.7
C46 C47 C48 117.9(3)
C46 C47 C55 122.9(3)
C48 C47 C55 119.1(3)
C47 C48 C49 123.5(3)
C47 C48 H48 118.3
C49 C48 H48 118.3
C48 C49 C50 117.5(3)
C48 C49 C60 121.4(3)
C50 C49 C60 120.9(3)
N2 C50 C45 111.4(3)
N2 C50 C49 128.7(3)
C45 C50 C49 119.8(3)
C52 C51 C53 105.8(5)
C52 C51 C42 108.8(4)
C53 C51 C42 111.2(3)
C52 C51 C54 107.1(6)
C53 C51 C54 111.6(4)
C42 C51 C54 112.0(4)
C51 C52 H52A 109.5
C51 C52 H52B 109.5
H52A C52 H52B 109.5
C51 C52 H52C 109.5
H52A C52 H52C 109.5
H52B C52 H52C 109.5
C51 C53 H53A 109.5
C51 C53 H53B 109.5
H53A C53 H53B 109.5
C51 C53 H53C 109.5
H53A C53 H53C 109.5
H53B C53 H53C 109.5
C51 C54 H54A 109.5
C51 C54 H54B 109.5
H54A C54 H54B 109.5
C51 C54 H54C 109.5
H54A C54 H54C 109.5
H54B C54 H54C 109.5
C58 C55 C57 107.0(4)
C58 C55 C47 106.7(3)
C57 C55 C47 112.1(3)
C58 C55 C56 109.5(4)
C57 C55 C56 107.9(4)
C47 C55 C56 113.4(4)
C55 C56 H56A 109.5
C55 C56 H56B 109.5
H56A C56 H56B 109.5
C55 C56 H56C 109.5
H56A C56 H56C 109.5
H56B C56 H56C 109.5
C55 C57 H57A 109.5
C55 C57 H57B 109.5
H57A C57 H57B 109.5
C55 C57 H57C 109.5
H57A C57 H57C 109.5
H57B C57 H57C 109.5
C55 C58 H58A 109.5
C55 C58 H58B 109.5
H58A C58 H58B 109.5
C55 C58 H58C 109.5
H58A C58 H58C 109.5
H58B C58 H58C 109.5
C40 C59 P3 120.1(2)
C40 C59 H59A 107.3
P3 C59 H59A 107.3
C40 C59 H59B 107.3
P3 C59 H59B 107.3
H59A C59 H59B 106.9
C49 C60 P4 116.8(2)
C49 C60 H60A 108.1
P4 C60 H60A 108.1
C49 C60 H60B 108.1
P4 C60 H60B 108.1
H60A C60 H60B 107.3
C64 C61 C63 106.1(3)
C64 C61 C62 110.7(3)
C63 C61 C62 107.7(3)
C64 C61 P3 103.0(2)
C63 C61 P3 111.8(2)
C62 C61 P3 117.1(2)
C61 C62 H62A 109.5
C61 C62 H62B 109.5
H62A C62 H62B 109.5
C61 C62 H62C 109.5
H62A C62 H62C 109.5
H62B C62 H62C 109.5
C61 C63 H63A 109.5
C61 C63 H63B 109.5
H63A C63 H63B 109.5
C61 C63 H63C 109.5
H63A C63 H63C 109.5
H63B C63 H63C 109.5
C61 C64 H64A 109.5
C61 C64 H64B 109.5
H64A C64 H64B 109.5
C61 C64 H64C 109.5
H64A C64 H64C 109.5
H64B C64 H64C 109.5
C68 C65 C67 108.6(3)
C68 C65 C66 111.2(3)
C67 C65 C66 108.3(3)
C68 C65 P3 106.1(2)
C67 C65 P3 106.8(2)
C66 C65 P3 115.5(2)
C65 C66 H66A 109.5
C65 C66 H66B 109.5
H66A C66 H66B 109.5
C65 C66 H66C 109.5
H66A C66 H66C 109.5
H66B C66 H66C 109.5
C65 C67 H67A 109.5
C65 C67 H67B 109.5
H67A C67 H67B 109.5
C65 C67 H67C 109.5
H67A C67 H67C 109.5
H67B C67 H67C 109.5
C65 C68 H68A 109.5
C65 C68 H68B 109.5
H68A C68 H68B 109.5
C65 C68 H68C 109.5
H68A C68 H68C 109.5
H68B C68 H68C 109.5
C70 C69 C72 110.7(3)
C70 C69 C71 106.3(4)
C72 C69 C71 107.0(3)
C70 C69 P4 109.5(3)
C72 C69 P4 104.9(3)
C71 C69 P4 118.4(3)
C69 C70 H70A 109.5
C69 C70 H70B 109.5
H70A C70 H70B 109.5
C69 C70 H70C 109.5
H70A C70 H70C 109.5
H70B C70 H70C 109.5
C69 C71 H71A 109.5
C69 C71 H71B 109.5
H71A C71 H71B 109.5
C69 C71 H71C 109.5
H71A C71 H71C 109.5
H71B C71 H71C 109.5
C69 C72 H72A 109.5
C69 C72 H72B 109.5
H72A C72 H72B 109.5
C69 C72 H72C 109.5
H72A C72 H72C 109.5
H72B C72 H72C 109.5
C74 C73 C75 103.8(4)
C74 C73 C76 108.9(3)
C75 C73 C76 113.0(4)
C74 C73 P4 110.3(3)
C75 C73 P4 106.0(3)
C76 C73 P4 114.4(3)
C73 C74 H74A 109.5
C73 C74 H74B 109.5
H74A C74 H74B 109.5
C73 C74 H74C 109.5
H74A C74 H74C 109.5
H74B C74 H74C 109.5
C73 C75 H75A 109.5
C73 C75 H75B 109.5
H75A C75 H75B 109.5
C73 C75 H75C 109.5
H75A C75 H75C 109.5
H75B C75 H75C 109.5
C73 C76 H76A 109.5
C73 C76 H76B 109.5
H76A C76 H76B 109.5
C73 C76 H76C 109.5
H76A C76 H76C 109.5
H76B C76 H76C 109.5

loop_
_geom_bond_atom_site_label_1
_geom_bond_atom_site_label_2
_geom_bond_distance
Fe1 N3 1.746(3)
Fe1 N1 2.055(3)
Fe1 P1 2.3449(10)
Fe1 P2 2.3922(9)
Fe2 N4 1.743(3)
Fe2 N2 1.959(3)
Fe2 P4 2.4122(10)
Fe2 P3 2.5396(10)
P1 C23 1.866(4)
P1 C21 1.879(3)
P1 C27 1.882(4)
P2 C35 1.826(3)
P2 C22 1.869(4)
P2 C31 1.920(3)
P3 C59 1.830(3)
P3 C65 1.841(3)
P3 C61 1.903(3)
P4 C60 1.804(3)
P4 C73 1.875(4)
P4 C69 1.923(4)
N1 C1 1.396(4)
N1 C12 1.415(4)
N2 C39 1.401(4)
N2 C50 1.410(4)
N3 N4 1.106(4)
C1 C2 1.400(4)
C1 C6 1.469(5)
C2 C3 1.409(4)
C2 C21 1.554(5)
C3 C4 1.455(5)
C3 H3 0.9500
C4 C5 1.386(4)
C4 C13 1.552(4)
C5 C6 1.422(4)
C5 H5 0.9500
C6 C7 1.440(4)
C7 C8 1.435(5)
C7 C12 1.470(4)
C8 C9 1.371(4)
C8 H8 0.9500
C9 C10 1.464(5)
C9 C17 1.573(5)
C10 C11 1.432(5)
C10 H10 0.9500
C11 C12 1.404(4)
C11 C22 1.564(4)
C13 C14 1.465(6)
C13 C15 1.505(6)
C13 C16 1.521(6)
C14 H14A 0.9800
C14 H14B 0.9800
C14 H14C 0.9800
C15 H15A 0.9800
C15 H15B 0.9800
C15 H15C 0.9800
C16 H16A 0.9800
C16 H16B 0.9800
C16 H16C 0.9800
C17 C19 1.425(7)
C17 C18 1.504(6)
C17 C20 1.507(7)
C18 H18A 0.9800
C18 H18B 0.9800
C18 H18C 0.9800
C19 H19A 0.9800
C19 H19B 0.9800
C19 H19C 0.9800
C20 H20A 0.9800
C20 H20B 0.9800
C20 H20C 0.9800
C21 H21A 0.9900
C21 H21B 0.9900
C22 H22A 0.9900
C22 H22B 0.9900
C23 C25 1.524(5)
C23 C26 1.528(7)
C23 C24 1.539(6)
C24 H24A 0.9800
C24 H24B 0.9800
C24 H24C 0.9800
C25 H25A 0.9800
C25 H25B 0.9800
C25 H25C 0.9800
C26 H26A 0.9800
C26 H26B 0.9800
C26 H26C 0.9800
C27 C30 1.487(6)
C27 C29 1.497(6)
C27 C28 1.559(6)
C28 H28A 0.9800
C28 H28B 0.9800
C28 H28C 0.9800
C29 H29A 0.9800
C29 H29B 0.9800
C29 H29C 0.9800
C30 H30A 0.9800
C30 H30B 0.9800
C30 H30C 0.9800
C31 C32 1.467(5)
C31 C33 1.532(5)
C31 C34 1.582(6)
C32 H32A 0.9800
C32 H32B 0.9800
C32 H32C 0.9800
C33 H33A 0.9800
C33 H33B 0.9800
C33 H33C 0.9800
C34 H34A 0.9800
C34 H34B 0.9800
C34 H34C 0.9800
C35 C38 1.540(5)
C35 C37 1.552(5)
C35 C36 1.557(6)
C36 H36A 0.9800
C36 H36B 0.9800
C36 H36C 0.9800
C37 H37A 0.9800
C37 H37B 0.9800
C37 H37C 0.9800
C38 H38A 0.9800
C38 H38B 0.9800
C38 H38C 0.9800
C39 C44 1.429(4)
C39 C40 1.441(5)
C40 C41 1.404(4)
C40 C59 1.537(4)
C41 C42 1.410(5)
C41 H41 0.9500
C42 C43 1.418(5)
C42 C51 1.537(5)
C43 C44 1.397(5)
C43 H43 0.9500
C44 C45 1.470(5)
C45 C50 1.413(5)
C45 C46 1.418(5)
C46 C47 1.393(5)
C46 H46 0.9500
C47 C48 1.410(5)
C47 C55 1.562(5)
C48 C49 1.416(5)
C48 H48 0.9500
C49 C50 1.415(5)
C49 C60 1.506(5)
C51 C52 1.470(7)
C51 C53 1.523(6)
C51 C54 1.548(8)
C52 H52A 0.9800
C52 H52B 0.9800
C52 H52C 0.9800
C53 H53A 0.9800
C53 H53B 0.9800
C53 H53C 0.9800
C54 H54A 0.9800
C54 H54B 0.9800
C54 H54C 0.9800
C55 C58 1.455(6)
C55 C57 1.537(6)
C55 C56 1.574(7)
C56 H56A 0.9800
C56 H56B 0.9800
C56 H56C 0.9800
C57 H57A 0.9800
C57 H57B 0.9800
C57 H57C 0.9800
C58 H58A 0.9800
C58 H58B 0.9800
C58 H58C 0.9800
C59 H59A 0.9900
C59 H59B 0.9900
C60 H60A 0.9900
C60 H60B 0.9900
C61 C64 1.514(5)
C61 C63 1.519(5)
C61 C62 1.575(5)
C62 H62A 0.9800
C62 H62B 0.9800
C62 H62C 0.9800
C63 H63A 0.9800
C63 H63B 0.9800
C63 H63C 0.9800
C64 H64A 0.9800
C64 H64B 0.9800
C64 H64C 0.9800
C65 C68 1.504(5)
C65 C67 1.545(5)
C65 C66 1.595(5)
C66 H66A 0.9800
C66 H66B 0.9800
C66 H66C 0.9800
C67 H67A 0.9800
C67 H67B 0.9800
C67 H67C 0.9800
C68 H68A 0.9800
C68 H68B 0.9800
C68 H68C 0.9800
C69 C70 1.493(5)
C69 C72 1.526(5)
C69 C71 1.560(5)
C70 H70A 0.9800
C70 H70B 0.9800
C70 H70C 0.9800
C71 H71A 0.9800
C71 H71B 0.9800
C71 H71C 0.9800
C72 H72A 0.9800
C72 H72B 0.9800
C72 H72C 0.9800
C73 C74 1.502(6)
C73 C75 1.524(6)
C73 C76 1.569(6)
C74 H74A 0.9800
C74 H74B 0.9800
C74 H74C 0.9800
C75 H75A 0.9800
C75 H75B 0.9800
C75 H75C 0.9800
C76 H76A 0.9800
C76 H76B 0.9800
C76 H76C 0.9800

loop_
_geom_torsion_atom_site_label_1
_geom_torsion_atom_site_label_2
_geom_torsion_atom_site_label_3
_geom_torsion_atom_site_label_4
_geom_torsion
N1 Fe1 N3 N4 -16.1(11)
P1 Fe1 N3 N4 -126.8(11)
P2 Fe1 N3 N4 83.7(11)
C12 N1 C1 C2 173.6(3)
Fe1 N1 C1 C2 -28.6(4)
C12 N1 C1 C6 -3.3(3)
Fe1 N1 C1 C6 154.5(2)
N1 C1 C2 C3 176.7(3)
C6 C1 C2 C3 -6.6(4)
N1 C1 C2 C21 -12.0(5)
C6 C1 C2 C21 164.7(3)
C1 C2 C3 C4 2.0(5)
C21 C2 C3 C4 -169.5(3)
C2 C3 C4 C5 3.4(5)
C2 C3 C4 C13 178.1(3)
C3 C4 C5 C6 -3.8(4)
C13 C4 C5 C6 -178.6(3)
C4 C5 C6 C7 178.0(3)
C4 C5 C6 C1 -0.8(4)
N1 C1 C6 C5 -176.5(3)
C2 C1 C6 C5 6.4(5)
N1 C1 C6 C7 4.4(3)
C2 C1 C6 C7 -172.7(3)
C5 C6 C7 C8 -2.2(6)
C1 C6 C7 C8 176.8(3)
C5 C6 C7 C12 177.7(3)
C1 C6 C7 C12 -3.4(3)
C6 C7 C8 C9 -179.9(3)
C12 C7 C8 C9 0.3(5)
C7 C8 C9 C10 -0.9(5)
C7 C8 C9 C17 -178.4(3)
C8 C9 C10 C11 -0.1(5)
C17 C9 C10 C11 177.4(3)
C9 C10 C11 C12 1.7(5)
C9 C10 C11 C22 -173.1(3)
C10 C11 C12 N1 177.7(3)
C22 C11 C12 N1 -7.7(5)
C10 C11 C12 C7 -2.2(4)
C22 C11 C12 C7 172.4(3)
C1 N1 C12 C11 -178.9(3)
Fe1 N1 C12 C11 23.3(4)
C1 N1 C12 C7 0.9(3)
Fe1 N1 C12 C7 -156.9(2)
C6 C7 C12 C11 -178.5(3)
C8 C7 C12 C11 1.4(5)
C6 C7 C12 N1 1.6(3)
C8 C7 C12 N1 -178.5(3)
C5 C4 C13 C14 93.2(5)
C3 C4 C13 C14 -81.5(5)
C5 C4 C13 C15 -21.8(6)
C3 C4 C13 C15 163.5(5)
C5 C4 C13 C16 -149.6(4)
C3 C4 C13 C16 35.8(5)
C8 C9 C17 C19 114.9(5)
C10 C9 C17 C19 -62.6(6)
C8 C9 C17 C18 -131.0(4)
C10 C9 C17 C18 51.5(5)
C8 C9 C17 C20 -9.6(7)
C10 C9 C17 C20 173.0(5)
C1 C2 C21 P1 50.6(4)
C3 C2 C21 P1 -138.6(3)
C23 P1 C21 C2 84.7(3)
C27 P1 C21 C2 -161.4(3)
Fe1 P1 C21 C2 -38.5(3)
C12 C11 C22 P2 32.3(4)
C10 C11 C22 P2 -153.4(3)
C35 P2 C22 C11 73.0(3)
C31 P2 C22 C11 -171.6(3)
Fe1 P2 C22 C11 -53.4(3)
C21 P1 C23 C25 56.6(5)
C27 P1 C23 C25 -55.2(5)
Fe1 P1 C23 C25 169.1(4)
C21 P1 C23 C26 -61.9(3)
C27 P1 C23 C26 -173.6(3)
Fe1 P1 C23 C26 50.6(3)
C21 P1 C23 C24 177.8(3)
C27 P1 C23 C24 66.1(4)
Fe1 P1 C23 C24 -69.7(4)
C23 P1 C27 C30 57.1(4)
C21 P1 C27 C30 -54.2(4)
Fe1 P1 C27 C30 -166.9(4)
C23 P1 C27 C29 176.9(3)
C21 P1 C27 C29 65.7(3)
Fe1 P1 C27 C29 -47.1(3)
C23 P1 C27 C28 -66.0(4)
C21 P1 C27 C28 -177.2(4)
Fe1 P1 C27 C28 70.1(4)
C22 P2 C35 C38 -75.3(3)
C31 P2 C35 C38 170.9(3)
Fe1 P2 C35 C38 30.3(3)
C22 P2 C35 C37 39.9(3)
C31 P2 C35 C37 -73.9(3)
Fe1 P2 C35 C37 145.5(2)
C22 P2 C35 C36 165.1(2)
C31 P2 C35 C36 51.4(3)
Fe1 P2 C35 C36 -89.3(2)
C50 N2 C39 C44 4.3(3)
Fe2 N2 C39 C44 -154.1(2)
C50 N2 C39 C40 -172.5(3)
Fe2 N2 C39 C40 29.1(4)
N2 C39 C40 C41 -179.6(3)
C44 C39 C40 C41 4.0(5)
N2 C39 C40 C59 1.7(5)
C44 C39 C40 C59 -174.8(3)
C39 C40 C41 C42 -0.2(5)
C59 C40 C41 C42 178.7(3)
C40 C41 C42 C43 -2.9(6)
C40 C41 C42 C51 177.5(4)
C41 C42 C43 C44 2.3(6)
C51 C42 C43 C44 -178.1(4)
C42 C43 C44 C39 1.3(5)
C42 C43 C44 C45 -176.7(4)
N2 C39 C44 C43 178.4(3)
C40 C39 C44 C43 -4.6(5)
N2 C39 C44 C45 -3.1(4)
C40 C39 C44 C45 174.0(3)
C43 C44 C45 C50 178.9(4)
C39 C44 C45 C50 0.7(4)
C43 C44 C45 C46 1.7(7)
C39 C44 C45 C46 -176.5(4)
C50 C45 C46 C47 -0.8(5)
C44 C45 C46 C47 176.1(4)
C45 C46 C47 C48 -0.2(5)
C45 C46 C47 C55 -176.0(3)
C46 C47 C48 C49 0.6(6)
C55 C47 C48 C49 176.6(3)
C47 C48 C49 C50 -0.1(5)
C47 C48 C49 C60 -175.5(3)
C39 N2 C50 C45 -3.9(4)
Fe2 N2 C50 C45 152.8(2)
C39 N2 C50 C49 174.2(3)
Fe2 N2 C50 C49 -29.1(5)
C46 C45 C50 N2 179.6(3)
C44 C45 C50 N2 2.0(4)
C46 C45 C50 C49 1.3(5)
C44 C45 C50 C49 -176.3(3)
C48 C49 C50 N2 -178.8(3)
C60 C49 C50 N2 -3.4(5)
C48 C49 C50 C45 -0.8(5)
C60 C49 C50 C45 174.6(3)
C41 C42 C51 C52 -62.3(6)
C43 C42 C51 C52 118.1(5)
C41 C42 C51 C53 -178.4(4)
C43 C42 C51 C53 2.0(6)
C41 C42 C51 C54 56.0(6)
C43 C42 C51 C54 -123.6(5)
C46 C47 C55 C58 110.5(5)
C48 C47 C55 C58 -65.3(5)
C46 C47 C55 C57 -6.3(5)
C48 C47 C55 C57 177.9(4)
C46 C47 C55 C56 -128.8(4)
C48 C47 C55 C56 55.4(5)
C41 C40 C59 P3 -159.4(3)
C39 C40 C59 P3 19.4(5)
C65 P3 C59 C40 78.1(3)
C61 P3 C59 C40 -171.5(3)
Fe2 P3 C59 C40 -48.1(3)
C48 C49 C60 P4 -131.3(3)
C50 C49 C60 P4 53.4(4)
C73 P4 C60 C49 -178.2(3)
C69 P4 C60 C49 67.0(3)
Fe2 P4 C60 C49 -57.4(3)
C59 P3 C65 C68 -170.0(3)
C61 P3 C65 C68 83.7(3)
Fe2 P3 C65 C68 -64.0(3)
C59 P3 C65 C67 -54.3(3)
C61 P3 C65 C67 -160.5(3)
Fe2 P3 C65 C67 51.8(3)
C59 P3 C65 C66 66.3(3)
C61 P3 C65 C66 -40.0(3)
Fe2 P3 C65 C66 172.3(2)
C60 P4 C73 C74 166.6(3)
C69 P4 C73 C74 -84.6(3)
Fe2 P4 C73 C74 54.8(4)
C60 P4 C73 C75 54.9(3)
C69 P4 C73 C75 163.6(3)
Fe2 P4 C73 C75 -56.9(3)
C60 P4 C73 C76 -70.3(4)
C69 P4 C73 C76 38.4(4)
Fe2 P4 C73 C76 177.9(3)
